data_2209134
loop_
_publ_author_name
'Yu, Jian Hua'
'Zhao, Xiao Lu'
'Li, Sheng Li'
'Fun, Hoong-Kun'
'Teh, Jeannie Bee-Jan'

_publ_section_title
;
 <i>S</i>-Methyl 3-[4-(diethylamino)benzylidene]dithiocarbazate
;
_journal_issue 6
_journal_name_full 'Acta Crystallographica Section E'
_journal_page_first o2387
_journal_page_last o2388
_journal_paper_doi 10.1107/S160053680601751X
_journal_volume 62
_journal_year 2006
_chemical_formula_moiety 'C13 H19 N3 S2'
_chemical_formula_sum 'C13 H19 N3 S2'
_chemical_formula_weight 281.43
_chemical_name_systematic
;
 ?
;
_space_group_IT_number 2
_symmetry_cell_setting triclinic
_symmetry_space_group_name_Hall '-P 1'
_symmetry_space_group_name_H-M 'P -1'
_atom_sites_solution_hydrogens geom
_atom_sites_solution_primary direct
_atom_sites_solution_secondary difmap
_audit_creation_method SHELXL-97
_cell_angle_alpha 89.343(2)
_cell_angle_beta 84.071(2)
_cell_angle_gamma 70.321(2)
_cell_formula_units_Z 2
_cell_length_a 6.9340(6)
_cell_length_b 8.3979(8)
_cell_length_c 13.8832(13)
_cell_measurement_reflns_used 1831
_cell_measurement_temperature 297(2)
_cell_measurement_theta_max 28.29
_cell_measurement_theta_min 2.94
_cell_volume 756.91(12)
_computing_cell_refinement 'SAINT (Siemens, 1996)'
_computing_data_collection 'SMART (Siemens, 1996)'
_computing_data_reduction SAINT
_computing_molecular_graphics 'SHELXTL, Mercury 1.3 (Bruno <i>et al.</i>,  2002)'
_computing_publication_material
;
SHELXTL, PARST (Nardelli, 1995) and PLATON (Spek, 2003)
;
_computing_structure_refinement SHELXTL
_computing_structure_solution 'SHELXTL (Sheldrick, 1997)'
_diffrn_ambient_temperature 297(2)
_diffrn_detector_area_resol_mean 8.33
_diffrn_measured_fraction_theta_full 0.944
_diffrn_measured_fraction_theta_max 0.944
_diffrn_measurement_device_type
;
Siemens SMART CCD area detector diffractometer
;
_diffrn_measurement_method '\w scans'
_diffrn_radiation_monochromator graphite
_diffrn_radiation_source 'fine-focus sealed tube'
_diffrn_radiation_type MoK\a
_diffrn_radiation_wavelength 0.71073
_diffrn_reflns_av_R_equivalents 0.0141
_diffrn_reflns_av_sigmaI/netI 0.0377
_diffrn_reflns_limit_h_max 8
_diffrn_reflns_limit_h_min -9
_diffrn_reflns_limit_k_max 11
_diffrn_reflns_limit_k_min -9
_diffrn_reflns_limit_l_max 18
_diffrn_reflns_limit_l_min -18
_diffrn_reflns_number 4816
_diffrn_reflns_theta_full 28.29
_diffrn_reflns_theta_max 28.29
_diffrn_reflns_theta_min 2.94
_diffrn_standards_number 0
_exptl_absorpt_coefficient_mu 0.339
_exptl_absorpt_correction_T_max 0.9477
_exptl_absorpt_correction_T_min 0.8327
_exptl_absorpt_correction_type multi-scan
_exptl_absorpt_process_details 'SADABS (Sheldrick, 1996)'
_exptl_crystal_colour Yellow
_exptl_crystal_density_diffrn 1.235
_exptl_crystal_density_method 'not measured'
_exptl_crystal_description Block
_exptl_crystal_F_000 300
_exptl_crystal_size_max 0.56
_exptl_crystal_size_mid 0.24
_exptl_crystal_size_min 0.16
_refine_diff_density_max 0.481
_refine_diff_density_min -0.267
_refine_ls_extinction_method none
_refine_ls_goodness_of_fit_ref 1.065
_refine_ls_hydrogen_treatment constr
_refine_ls_matrix_type full
_refine_ls_number_parameters 166
_refine_ls_number_reflns 3557
_refine_ls_number_restraints 0
_refine_ls_restrained_S_all 1.065
_refine_ls_R_factor_all 0.1003
_refine_ls_R_factor_gt 0.0671
_refine_ls_shift/su_max <0.001
_refine_ls_shift/su_mean <0.001
_refine_ls_structure_factor_coef Fsqd
_refine_ls_weighting_details 'calc w=1/[\s^2^(Fo^2^)+(0.0525P)^2^+0.5524P] where P=(Fo^2^+2Fc^2^)/3'
_refine_ls_weighting_scheme calc
_refine_ls_wR_factor_gt 0.1424
_refine_ls_wR_factor_ref 0.1588
_reflns_number_gt 2394
_reflns_number_total 3557
_reflns_threshold_expression I>2\s(I)
_cod_data_source_file cv2040.cif
_cod_data_source_block I
_cod_depositor_comments
;
The following automatic conversions were performed:
'_symmetry_cell_setting' value 'Triclinic' changed to 'triclinic'
according to '/home/saulius/struct/CIF-dictionaries/cif_core.dic'
dictionary named 'cif_core.dic' version 2.4.1 from 2010-06-29.

Automatic conversion script
Id: cif_fix_enum 1527 2010-12-29 10:47:43Z saulius 

The following automatic conversions were performed:

'_symmetry_cell_setting' value 'Triclinic' changed to 'triclinic'
according to /home/saulius/struct/CIF-dictionaries/cif_core.dic
dictionary named 'cif_core.dic' version 2.4.1 from 2010-06-29.

Automatic conversion script
Id: cif_fix_values 1715 2011-07-08 13:25:40Z adriana 
;
_cod_original_sg_symbol_H-M P-1
_cod_database_code 2209134
_cod_database_fobs_code 2209134

loop_
_symmetry_equiv_pos_as_xyz
'x, y, z'
'-x, -y, -z'

loop_
_atom_site_type_symbol
_atom_site_label
_atom_site_fract_x
_atom_site_fract_y
_atom_site_fract_z
_atom_site_U_iso_or_equiv
_atom_site_adp_type
_atom_site_calc_flag
_atom_site_refinement_flags
_atom_site_occupancy
S S1 0.17958(15) 0.64367(13) 0.05704(5) 0.0746(3) Uani d . 1
S S2 -0.00130(14) 0.82107(12) -0.11987(6) 0.0688(3) Uani d . 1
N N1 0.8155(4) 0.7684(4) -0.63664(17) 0.0665(8) Uani d . 1
N N3 0.3844(4) 0.6587(3) -0.10960(15) 0.0548(6) Uani d . 1
H H3A 0.4934 0.6042 -0.0828 0.066 Uiso calc R 1
C C1 0.8418(5) 0.6876(4) -0.37717(19) 0.0502(7) Uani d . 1
H H1A 0.9389 0.6655 -0.3329 0.060 Uiso calc R 1
C C2 0.9001(5) 0.7115(4) -0.47246(19) 0.0513(7) Uani d . 1
H H2A 1.0351 0.7054 -0.4912 0.062 Uiso calc R 1
C C3 0.7590(5) 0.7448(4) -0.54163(19) 0.0514(7) Uani d . 1
C C4 0.5582(5) 0.7500(5) -0.5087(2) 0.0628(9) Uani d . 1
H H4A 0.4606 0.7703 -0.5527 0.075 Uiso calc R 1
C C5 0.5027(5) 0.7260(4) -0.4132(2) 0.0575(8) Uani d . 1
H H5A 0.3685 0.7303 -0.3940 0.069 Uiso calc R 1
C C6 0.6419(5) 0.6957(3) -0.34507(18) 0.0459(7) Uani d . 1
C C7 0.5880(5) 0.6710(4) -0.24344(19) 0.0500(7) Uani d . 1
H H7A 0.6933 0.6318 -0.2036 0.060 Uiso calc R 1
N N2 0.4025(4) 0.7007(3) -0.20630(16) 0.0533(6) Uani d . 1
C C9 0.2024(5) 0.7010(4) -0.05788(18) 0.0491(7) Uani d . 1
C C10 -0.2175(6) 0.8615(6) -0.0290(3) 0.0863(12) Uani d . 1
H H10A -0.3421 0.9202 -0.0572 0.129 Uiso calc R 1
H H10B -0.2019 0.9296 0.0227 0.129 Uiso calc R 1
H H10C -0.2239 0.7561 -0.0040 0.129 Uiso calc R 1
C C11 0.6603(7) 0.8332(5) -0.7069(3) 0.0802(11) Uani d . 1
H H11A 0.5297 0.9018 -0.6730 0.096 Uiso calc R 1
H H11B 0.7057 0.9033 -0.7537 0.096 Uiso calc R 1
C C12 0.6352(8) 0.6912(7) -0.7565(4) 0.1158(18) Uani d . 1
H H12A 0.5427 0.7325 -0.8051 0.174 Uiso calc R 1
H H12B 0.5797 0.6274 -0.7106 0.174 Uiso calc R 1
H H12C 0.7665 0.6199 -0.7866 0.174 Uiso calc R 1
C C13 1.0225(5) 0.7648(4) -0.6711(2) 0.0618(8) Uani d . 1
H H13A 1.0498 0.7355 -0.7397 0.074 Uiso calc R 1
H H13B 1.1216 0.6781 -0.6375 0.074 Uiso calc R 1
C C14 1.0493(6) 0.9315(5) -0.6549(3) 0.0768(10) Uani d . 1
H H14A 1.1819 0.9283 -0.6847 0.115 Uiso calc R 1
H H14B 1.0396 0.9541 -0.5866 0.115 Uiso calc R 1
H H14C 0.9436 1.0192 -0.6831 0.115 Uiso calc R 1

loop_
_atom_site_aniso_label
_atom_site_aniso_U_11
_atom_site_aniso_U_22
_atom_site_aniso_U_33
_atom_site_aniso_U_12
_atom_site_aniso_U_13
_atom_site_aniso_U_23
S1 0.0697(6) 0.0962(7) 0.0368(4) -0.0046(5) 0.0066(4) 0.0172(4)
S2 0.0610(5) 0.0832(6) 0.0492(4) -0.0075(4) -0.0067(4) 0.0132(4)
N1 0.0656(18) 0.105(2) 0.0366(12) -0.0393(16) -0.0044(12) 0.0103(13)
N3 0.0571(15) 0.0673(16) 0.0324(11) -0.0120(12) -0.0020(10) 0.0111(11)
C1 0.0572(18) 0.0534(17) 0.0411(14) -0.0195(14) -0.0080(13) 0.0069(12)
C2 0.0501(17) 0.0613(19) 0.0435(15) -0.0215(14) -0.0016(13) 0.0074(13)
C3 0.0608(19) 0.0593(18) 0.0357(13) -0.0239(15) -0.0006(13) 0.0022(12)
C4 0.055(2) 0.094(3) 0.0430(15) -0.0294(18) -0.0082(14) 0.0122(16)
C5 0.0493(18) 0.077(2) 0.0445(15) -0.0213(16) -0.0001(13) 0.0083(14)
C6 0.0572(18) 0.0414(15) 0.0356(13) -0.0137(13) 0.0009(12) 0.0035(11)
C7 0.0593(19) 0.0499(17) 0.0380(14) -0.0154(14) -0.0037(13) 0.0070(12)
N2 0.0630(16) 0.0558(15) 0.0344(11) -0.0132(12) 0.0015(11) 0.0077(10)
C9 0.0567(18) 0.0512(17) 0.0346(13) -0.0131(14) -0.0013(12) 0.0032(11)
C10 0.059(2) 0.108(3) 0.073(2) -0.006(2) 0.0038(18) 0.001(2)
C11 0.092(3) 0.102(3) 0.056(2) -0.048(2) -0.0020(19) 0.008(2)
C12 0.130(4) 0.137(4) 0.091(3) -0.065(4) 0.014(3) -0.033(3)
C13 0.066(2) 0.072(2) 0.0406(15) -0.0188(17) 0.0071(14) 0.0015(14)
C14 0.084(3) 0.081(3) 0.068(2) -0.033(2) -0.0047(19) 0.0208(19)

loop_
_atom_type_symbol
_atom_type_description
_atom_type_scat_dispersion_real
_atom_type_scat_dispersion_imag
_atom_type_scat_source
C C 0.0033 0.0016 'International Tables Vol C Tables 4.2.6.8 and 6.1.1.4'
H H 0.0000 0.0000 'International Tables Vol C Tables 4.2.6.8 and 6.1.1.4'
N N 0.0061 0.0033 'International Tables Vol C Tables 4.2.6.8 and 6.1.1.4'
S S 0.1246 0.1234 'International Tables Vol C Tables 4.2.6.8 and 6.1.1.4'

loop_
_geom_angle_atom_site_label_1
_geom_angle_atom_site_label_2
_geom_angle_atom_site_label_3
_geom_angle
_geom_angle_publ_flag
C9 S2 C10 102.26(16) yes
C3 N1 C13 122.3(3) yes
C3 N1 C11 121.7(3) yes
C13 N1 C11 115.0(2) yes
C9 N3 N2 121.1(2) ?
C9 N3 H3A 119.4 ?
N2 N3 H3A 119.4 ?
C2 C1 C6 122.0(3) ?
C2 C1 H1A 119.0 ?
C6 C1 H1A 119.0 ?
C1 C2 C3 120.9(3) ?
C1 C2 H2A 119.5 ?
C3 C2 H2A 119.5 ?
N1 C3 C2 121.4(3) ?
N1 C3 C4 122.0(3) ?
C2 C3 C4 116.7(2) ?
C5 C4 C3 121.6(3) ?
C5 C4 H4A 119.2 ?
C3 C4 H4A 119.2 ?
C4 C5 C6 121.4(3) ?
C4 C5 H5A 119.3 ?
C6 C5 H5A 119.3 ?
C5 C6 C1 117.4(2) ?
C5 C6 C7 122.9(3) ?
C1 C6 C7 119.7(3) ?
N2 C7 C6 123.0(3) ?
N2 C7 H7A 118.5 ?
C6 C7 H7A 118.5 ?
C7 N2 N3 114.1(2) ?
N3 C9 S1 121.2(2) ?
N3 C9 S2 114.0(2) ?
S1 C9 S2 124.79(18) ?
S2 C10 H10A 109.5 ?
S2 C10 H10B 109.5 ?
H10A C10 H10B 109.5 ?
S2 C10 H10C 109.5 ?
H10A C10 H10C 109.5 ?
H10B C10 H10C 109.5 ?
C12 C11 N1 109.3(4) ?
C12 C11 H11A 109.8 ?
N1 C11 H11A 109.8 ?
C12 C11 H11B 109.8 ?
N1 C11 H11B 109.8 ?
H11A C11 H11B 108.3 ?
C11 C12 H12A 109.5 ?
C11 C12 H12B 109.5 ?
H12A C12 H12B 109.5 ?
C11 C12 H12C 109.5 ?
H12A C12 H12C 109.5 ?
H12B C12 H12C 109.5 ?
N1 C13 C14 111.8(3) ?
N1 C13 H13A 109.3 ?
C14 C13 H13A 109.3 ?
N1 C13 H13B 109.3 ?
C14 C13 H13B 109.3 ?
H13A C13 H13B 107.9 ?
C13 C14 H14A 109.5 ?
C13 C14 H14B 109.5 ?
H14A C14 H14B 109.5 ?
C13 C14 H14C 109.5 ?
H14A C14 H14C 109.5 ?
H14B C14 H14C 109.5 ?

loop_
_geom_bond_atom_site_label_1
_geom_bond_atom_site_label_2
_geom_bond_distance
_geom_bond_publ_flag
S1 C9 1.669(3) yes
S2 C9 1.739(3) yes
S2 C10 1.797(4) yes
N1 C3 1.368(3) yes
N1 C13 1.455(4) yes
N1 C11 1.489(5) yes
N3 C9 1.323(4) yes
N3 N2 1.388(3) yes
N3 H3A 0.8600 ?
C1 C2 1.375(4) ?
C1 C6 1.391(4) ?
C1 H1A 0.9300 ?
C2 C3 1.400(4) ?
C2 H2A 0.9300 ?
C3 C4 1.405(4) ?
C4 C5 1.374(4) ?
C4 H4A 0.9300 ?
C5 C6 1.382(4) ?
C5 H5A 0.9300 ?
C6 C7 1.453(4) ?
C7 N2 1.278(4) yes
C7 H7A 0.9300 ?
C10 H10A 0.9600 ?
C10 H10B 0.9600 ?
C10 H10C 0.9600 ?
C11 C12 1.453(6) ?
C11 H11A 0.9700 ?
C11 H11B 0.9700 ?
C12 H12A 0.9600 ?
C12 H12B 0.9600 ?
C12 H12C 0.9600 ?
C13 C14 1.495(5) ?
C13 H13A 0.9700 ?
C13 H13B 0.9700 ?
C14 H14A 0.9600 ?
C14 H14B 0.9600 ?
C14 H14C 0.9600 ?

loop_
_geom_hbond_atom_site_label_D
_geom_hbond_atom_site_label_H
_geom_hbond_atom_site_label_A
_geom_hbond_site_symmetry_A
_geom_hbond_distance_DH
_geom_hbond_distance_HA
_geom_hbond_distance_DA
_geom_hbond_angle_DHA
_geom_hbond_publ_flag
N3 H3A S1 2_665 0.86 2.56 3.371(3) 157 yes

loop_
_geom_torsion_atom_site_label_1
_geom_torsion_atom_site_label_2
_geom_torsion_atom_site_label_3
_geom_torsion_atom_site_label_4
_geom_torsion
C6 C1 C2 C3 -0.1(5)
C13 N1 C3 C2 -1.6(5)
C11 N1 C3 C2 -169.1(3)
C13 N1 C3 C4 179.4(3)
C11 N1 C3 C4 11.8(5)
C1 C2 C3 N1 -179.9(3)
C1 C2 C3 C4 -0.8(4)
N1 C3 C4 C5 179.9(3)
C2 C3 C4 C5 0.8(5)
C3 C4 C5 C6 0.1(5)
C4 C5 C6 C1 -1.0(5)
C4 C5 C6 C7 179.5(3)
C2 C1 C6 C5 1.1(4)
C2 C1 C6 C7 -179.5(3)
C5 C6 C7 N2 -11.0(5)
C1 C6 C7 N2 169.5(3)
C6 C7 N2 N3 176.0(2)
C9 N3 N2 C7 171.6(3)
N2 N3 C9 S1 177.4(2)
N2 N3 C9 S2 -3.5(4)
C10 S2 C9 N3 -178.0(3)
C10 S2 C9 S1 1.0(3)
C3 N1 C11 C12 -93.6(4)
C13 N1 C11 C12 98.0(4)
C3 N1 C13 C14 -83.2(4)
C11 N1 C13 C14 85.1(4)

loop_
_cod_related_entry_id
_cod_related_entry_database
_cod_related_entry_code
1 ChemSpider 21179300
